data_7244564
loop_
_publ_author_name
'Kravets, Kateryna'
'Kravets, Mykola'
'Butkiewicz, Helena'
'Kosiorek, Sandra'
'Sashuk, Volodymyr'
'Danylyuk, Oksana'

_publ_section_title
;
 Electrostatic co-assembly of pillar[n]pyridiniums and calix[4]arene in
 aqueous media
;
_journal_name_full CrystEngComm
_journal_paper_doi 10.1039/D2CE00232A
_journal_year 2022
_chemical_formula_moiety '(C28 H20 O16 S4), (C24 H24 N4), 14(H2 O)'
_chemical_formula_sum 'C52 H72 N4 O30 S4'
_chemical_formula_weight 1361.37
_chemical_name_common 'p-sulfonatocalix[4]arene/pillar[4]pyridinum host-guest complex'
_space_group_crystal_system tetragonal
_space_group_IT_number 84
_space_group_name_Hall '-P 4c'
_space_group_name_H-M_alt 'P 42/m'
_atom_sites_solution_hydrogens geom
_atom_sites_solution_primary direct
_audit_creation_method SHELXL-2013
_audit_update_record
;
2021-12-08 deposited with the CCDC.	2022-03-03 downloaded from the CCDC.
;
_cell_angle_alpha 90
_cell_angle_beta 90
_cell_angle_gamma 90
_cell_formula_units_Z 4
_cell_length_a 18.3974(1)
_cell_length_b 18.3974(1)
_cell_length_c 20.6604(2)
_cell_measurement_reflns_used 16410
_cell_measurement_temperature 100.0(1)
_cell_measurement_theta_max 69.694
_cell_measurement_theta_min 4.011
_cell_volume 6992.81(9)
_computing_cell_refinement 'CrysAlisPro 1.171.40.45a (Rigaku OD, 2019)'
_computing_data_collection 'CrysAlisPro 1.171.40.45a (Rigaku OD, 2019)'
_computing_data_reduction 'CrysAlisPro 1.171.40.45a (Rigaku OD, 2019)'
_computing_structure_refinement 'SHELXL-2013 (Sheldrick, 2013)'
_diffrn_ambient_temperature 100.0(1)
_diffrn_detector_area_resol_mean 16.2974
_diffrn_measured_fraction_theta_full 0.991
_diffrn_measured_fraction_theta_max 0.992
_diffrn_measurement_device_type 'SuperNova, Dual, Cu at home/near, Eos'
_diffrn_measurement_method '\w scans'
_diffrn_radiation_type CuK\a
_diffrn_radiation_wavelength 1.54184
_diffrn_reflns_av_R_equivalents 0.0271
_diffrn_reflns_av_unetI/netI 0.0173
_diffrn_reflns_Laue_measured_fraction_full 0.991
_diffrn_reflns_Laue_measured_fraction_max 0.992
_diffrn_reflns_limit_h_max 22
_diffrn_reflns_limit_h_min -20
_diffrn_reflns_limit_k_max 22
_diffrn_reflns_limit_k_min -21
_diffrn_reflns_limit_l_max 24
_diffrn_reflns_limit_l_min -24
_diffrn_reflns_number 41529
_diffrn_reflns_point_group_measured_fraction_full 0.991
_diffrn_reflns_point_group_measured_fraction_max 0.992
_diffrn_reflns_theta_full 67.684
_diffrn_reflns_theta_max 68.242
_diffrn_reflns_theta_min 5.788
_exptl_absorpt_coefficient_mu 1.969
_exptl_absorpt_correction_T_max 1.00000
_exptl_absorpt_correction_T_min 0.78178
_exptl_absorpt_correction_type multi-scan
_exptl_absorpt_process_details
;
CrysAlisPro 1.171.40.45a (Rigaku Oxford Diffraction, 2019)
Empirical absorption correction using spherical harmonics,
 implemented in SCALE3 ABSPACK scaling algorithm.
;
_exptl_crystal_colour yellow
_exptl_crystal_density_diffrn 1.293
_exptl_crystal_description prism
_exptl_crystal_F_000 2864
_exptl_crystal_recrystallization_method 'crystallization in agarose gel'
_exptl_crystal_size_max 0.32
_exptl_crystal_size_mid 0.27
_exptl_crystal_size_min 0.21
_refine_diff_density_max 0.610
_refine_diff_density_min -0.438
_refine_diff_density_rms 0.092
_refine_ls_extinction_method none
_refine_ls_goodness_of_fit_ref 1.026
_refine_ls_hydrogen_treatment constr
_refine_ls_matrix_type full
_refine_ls_number_parameters 557
_refine_ls_number_reflns 6549
_refine_ls_number_restraints 15
_refine_ls_restrained_S_all 1.027
_refine_ls_R_factor_all 0.0993
_refine_ls_R_factor_gt 0.0893
_refine_ls_shift/su_max 0.000
_refine_ls_shift/su_mean 0.000
_refine_ls_structure_factor_coef Fsqd
_refine_ls_weighting_details 'w=1/[\s^2^(Fo^2^)+(0.1894P)^2^+5.7390P] where P=(Fo^2^+2Fc^2^)/3'
_refine_ls_weighting_scheme calc
_refine_ls_wR_factor_gt 0.2615
_refine_ls_wR_factor_ref 0.2781
_reflns_Friedel_coverage 0.000
_reflns_number_gt 5516
_reflns_number_total 6549
_reflns_threshold_expression 'I > 2\s(I)'
_cod_data_source_file d2ce00232a2.cif
_cod_data_source_block kk_54
_cod_original_cell_volume 6992.81(10)
_cod_database_code 7244564
_shelx_space_group_comment
;
The symmetry employed for this shelxl refinement is uniquely defined
by the following loop, which should always be used as a source of
symmetry information in preference to the above space-group names.
They are only intended as comments.
;
_shelxl_version_number 2013-3

loop_
_space_group_symop_operation_xyz
'x, y, z'
'-x, -y, z'
'-y, x, z+1/2'
'y, -x, z+1/2'
'-x, -y, -z'
'x, y, -z'
'y, -x, -z-1/2'
'-y, x, -z-1/2'

loop_
_atom_site_label
_atom_site_type_symbol
_atom_site_fract_x
_atom_site_fract_y
_atom_site_fract_z
_atom_site_U_iso_or_equiv
_atom_site_adp_type
_atom_site_occupancy
_atom_site_site_symmetry_order
_atom_site_calc_flag
_atom_site_refinement_flags_posn
_atom_site_refinement_flags_adp
_atom_site_refinement_flags_occupancy
_atom_site_disorder_assembly
_atom_site_disorder_group
O16W O 0.7306(15) 0.0188(15) -0.1442(15) 0.153(8) Uiso 0.25 1 d . . P A 1
O7W O 0.7000(5) 0.0204(6) 0.2030(6) 0.126(3) Uani 0.5 1 d . . P B 2
O15W O 0.7210(8) 0.1210(18) -0.1515(8) 0.155(11) Uani 0.25 1 d . . P C 3
O16B O 0.8009(11) 0.0288(11) -0.1157(10) 0.116(5) Uiso 0.25 1 d . . P D 3
N1 N 0.17660(17) 0.4667(2) 0.0000 0.0436(8) Uani 1 2 d S T P . .
C44 C 0.0944(2) 0.3424(2) 0.0000 0.0527(12) Uani 1 2 d S T P . .
C43 C 0.1176(2) 0.3727(2) 0.0567(2) 0.0629(10) Uani 1 1 d . . . . .
H43 H 0.1055 0.3504 0.0967 0.075 Uiso 1 1 calc R U . . .
C40 C 0.2131(2) 0.5391(2) 0.0000 0.0426(9) Uani 1 2 d S T P . .
H40A H 0.2442 0.5442 -0.0389 0.051 Uiso 0.5 1 calc R U P . .
H40B H 0.2442 0.5442 0.0389 0.051 Uiso 0.5 1 calc R U P . .
C42 C 0.15835(19) 0.4351(2) 0.05614(19) 0.0573(9) Uani 1 1 d . . . . .
H42 H 0.1738 0.4561 0.0959 0.069 Uiso 1 1 calc R U . . .
C45 C 0.0391(2) 0.2804(3) 0.0000 0.0615(14) Uani 1 2 d S T P . .
H45A H 0.0452 0.2497 -0.0389 0.074 Uiso 0.5 1 calc R U P . .
H45B H 0.0452 0.2497 0.0389 0.074 Uiso 0.5 1 calc R U P . .
N2 N 0.03401(18) 0.68404(19) 0.0000 0.0459(8) Uani 1 2 d S T P . .
C51 C 0.12556(18) 0.62199(19) -0.05710(16) 0.0493(7) Uani 1 1 d . . . . .
H51 H 0.1476 0.6095 -0.0972 0.059 Uiso 1 1 calc R U . . .
C53 C 0.06471(18) 0.66510(19) -0.05612(17) 0.0518(8) Uani 1 1 d . . . . .
H53 H 0.0442 0.6816 -0.0957 0.062 Uiso 1 1 calc R U . . .
C50 C 0.15471(19) 0.5968(2) 0.0000 0.0372(8) Uani 1 2 d S T P . .
O2W O 0.5000 0.0000 0.0000 0.111(3) Uani 1 4 d S T P . .
O3W O 0.6457(3) 0.0156(3) 0.0209(3) 0.069(2) Uani 0.5 1 d . . P E -1
O6W O 0.0097(6) 0.0740(6) 0.0000 0.256(9) Uani 1 2 d S T P . .
O4W O 0.0000 0.5000 0.0000 0.090(2) Uani 1 4 d S T P . .
O5W O 0.0000 0.5000 0.1321(3) 0.173(4) Uani 1 2 d S T P . .
O9W O -0.0404(10) 0.7560(12) -0.1664(8) 0.102(5) Uani 0.25 1 d . . P F 1
O9WA O -0.091(2) 0.7844(10) -0.1454(9) 0.143(10) Uani 0.25 1 d . . P G 2
O14W O 0.9380(10) 0.1491(14) 0.0821(17) 0.181(12) Uani 0.25 1 d . . P . .
S3A S 0.75921(10) 0.19575(9) 0.01528(13) 0.0681(11) Uani 0.5 1 d D . P H -1
O1B O 0.7204(6) 0.1381(6) 0.0477(7) 0.0621(16) Uiso 0.25 1 d D U P H -1
O4B O 0.7923(7) 0.1858(7) -0.0494(5) 0.0621(16) Uiso 0.25 1 d D U P H -1
O5B O 0.8168(6) 0.2158(6) 0.0614(5) 0.0621(16) Uiso 0.25 1 d D U P H -1
O4BA O 0.8246(5) 0.2121(5) -0.0194(4) 0.058(2) Uiso 0.25 1 d D . P H -1
O1BA O 0.7178(5) 0.1400(5) -0.0212(4) 0.049(2) Uiso 0.25 1 d D . P H -1
O5BA O 0.7503(14) 0.1629(13) 0.0794(8) 0.138(7) Uiso 0.25 1 d D . P H -1
O11 O 0.4564(16) 0.2377(15) 0.3364(14) 0.061(6) Uani 0.492(9) 1 d . . P I 1
S2 S 0.4581(4) 0.20109(14) 0.27924(12) 0.0481(8) Uani 0.492(9) 1 d . . P I 1
O12 O 0.3953(6) 0.1555(4) 0.2692(3) 0.080(2) Uani 0.492(9) 1 d . . P I 1
O13 O 0.5252(6) 0.1589(4) 0.2724(3) 0.072(2) Uani 0.492(9) 1 d . . P I 1
O10W O 0.6858(9) 0.1629(9) 0.2762(7) 0.176(6) Uani 0.492(9) 1 d . . P I 1
O12W O 0.7838(13) 0.2466(12) 0.2032(11) 0.233(9) Uiso 0.492(9) 1 d . . P I 1
O8WA O 0.3752(6) 0.0143(5) 0.3043(5) 0.111(3) Uani 0.492(9) 1 d . . P I 1
O11A O 0.4690(15) 0.2393(15) 0.3456(13) 0.051(4) Uani 0.508(9) 1 d . . P I 2
S2A S 0.4926(3) 0.20062(13) 0.28414(13) 0.0439(8) Uani 0.508(9) 1 d . . P I 2
O12A O 0.4451(5) 0.1404(3) 0.2685(3) 0.0598(18) Uani 0.508(9) 1 d . . P I 2
O13A O 0.5682(4) 0.1801(4) 0.2865(3) 0.0624(17) Uani 0.508(9) 1 d . . P I 2
O11W O 0.2968(8) 0.1204(10) 0.2856(7) 0.207(9) Uani 0.508(9) 1 d . . P I 2
O8W O 0.3835(7) -0.0411(6) 0.3043(7) 0.142(4) Uani 0.508(9) 1 d . . P I 2
O10A O 0.7410(18) 0.2102(17) 0.2628(15) 0.299(14) Uiso 0.508(9) 1 d . . P I 2
S1A S 0.21846(9) 0.13977(8) 0.0031(7) 0.0864(13) Uani 0.5 1 d . . P J -1
O2X O 0.2610(4) 0.0972(3) -0.0348(5) 0.084(2) Uani 0.5 1 d . . P J -1
O2XA O 0.2301(7) 0.1110(5) 0.0728(5) 0.121(3) Uani 0.5 1 d . . P J -1
O1XA O 0.1455(3) 0.1492(3) -0.0179(8) 0.100(7) Uani 0.5 1 d . . P J -1
O3 O 0.55747(16) 0.44334(15) 0.0000 0.0428(7) Uani 1 2 d S T P . .
H3 H 0.5478 0.4551 -0.0383 0.064 Uiso 0.5 1 calc R U P . .
O1 O 0.34176(17) 0.43529(16) 0.0000 0.0528(8) Uani 1 2 d S T P . .
H1 H 0.3475 0.4494 -0.0383 0.079 Uiso 0.5 1 calc R U P . .
O2 O 0.45555(13) 0.42820(12) 0.08303(12) 0.0528(6) Uani 1 1 d . . . . .
H2 H 0.4114 0.4352 0.0745 0.079 Uiso 1 1 calc R U . . .
C13 C 0.6032(2) 0.3867(2) 0.0000 0.0414(9) Uani 1 2 d S T P . .
C6 C 0.3980(2) 0.34142(17) 0.14954(17) 0.0554(9) Uani 1 1 d . . . . .
C9 C 0.5340(3) 0.29703(17) 0.19484(16) 0.0600(10) Uani 1 1 d . . . . .
H9 H 0.5799 0.2814 0.2106 0.072 Uiso 1 1 calc R U . . .
C11 C 0.46178(19) 0.37319(16) 0.12660(15) 0.0467(7) Uani 1 1 d . . . . .
C16 C 0.7005(3) 0.2721(3) 0.0000 0.0699(17) Uani 1 2 d S T P . .
C14 C 0.62688(18) 0.35761(17) 0.05904(18) 0.0513(8) Uani 1 1 d . . . . .
C12 C 0.5994(2) 0.38749(19) 0.12356(18) 0.0571(9) Uani 1 1 d . . . . .
H12A H 0.6379 0.3812 0.1565 0.068 Uiso 1 1 calc R U . . .
H12B H 0.5904 0.4403 0.1187 0.068 Uiso 1 1 calc R U . . .
C1 C 0.3191(2) 0.3643(2) 0.0000 0.0503(11) Uani 1 2 d S T P . .
C2 C 0.30604(17) 0.33017(18) 0.0595(2) 0.0579(10) Uani 1 1 d . . . . .
C10 C 0.5305(2) 0.35171(16) 0.14799(15) 0.0505(8) Uani 1 1 d . . . . .
C8 C 0.4711(3) 0.26551(18) 0.21846(16) 0.0691(12) Uani 1 1 d . . . . .
C15 C 0.6765(2) 0.30010(19) 0.0583(2) 0.0658(11) Uani 1 1 d . . . . .
H15 H 0.6937 0.2802 0.0979 0.079 Uiso 1 1 calc R U . . .
C4 C 0.2597(3) 0.2269(3) 0.0000 0.0684(17) Uani 1 2 d S T P . .
C7 C 0.4034(3) 0.28718(18) 0.19595(19) 0.0668(12) Uani 1 1 d . . . . .
H7 H 0.3606 0.2648 0.2124 0.080 Uiso 1 1 calc R U . . .
C5 C 0.3243(2) 0.3648(2) 0.1237(2) 0.0670(11) Uani 1 1 d . . . . .
H5A H 0.2864 0.3518 0.1556 0.080 Uiso 1 1 calc R U . . .
H5B H 0.3239 0.4184 0.1186 0.080 Uiso 1 1 calc R U . . .
C3 C 0.27492(19) 0.26060(19) 0.0583(3) 0.0678(12) Uani 1 1 d . . . . .
H3A H 0.2642 0.2364 0.0978 0.081 Uiso 1 1 calc R U . . .
C37 C 0.4801(3) 0.2201(2) 0.0000 0.0641(14) Uani 1 2 d S T P . .
H37A H 0.5210 0.2551 0.0000 0.077 Uiso 1 2 calc R U P K 1
H37B H 0.4339 0.2477 0.0000 0.077 Uiso 1 2 calc R U P K 1
C35 C 0.5503(2) 0.15249(19) 0.0835(2) 0.0644(11) Uani 1 1 d . . . . .
H35 H 0.5931 0.1765 0.0691 0.077 Uiso 1 1 calc R U . L 1
C31 C 0.4227(2) 0.14011(19) 0.08226(19) 0.0575(9) Uani 1 1 d . . . . .
H31 H 0.3764 0.1550 0.0668 0.069 Uiso 1 1 calc R U . M 1
C32 C 0.4271(2) 0.0876(2) 0.12819(19) 0.0625(9) Uani 1 1 d . . . . .
H32 H 0.3839 0.0665 0.1450 0.075 Uiso 1 1 calc R U . N 1
C34 C 0.5554(2) 0.0997(2) 0.1288(2) 0.0669(11) Uani 1 1 d . . . . .
H34 H 0.6017 0.0868 0.1456 0.080 Uiso 1 1 calc R U . O 1
C36 C 0.5000 0.0000 0.1937(3) 0.0779(18) Uani 1 2 d S T P . .
H36A H 0.5435 0.0040 0.2217 0.093 Uiso 0.5 1 calc R U P P 1
H36B H 0.4565 -0.0040 0.2217 0.093 Uiso 0.5 1 calc R U P P 1
C33 C 0.4940(2) 0.0645(2) 0.15075(15) 0.0613(9) Uani 0.5 1 d . . P Q 1
N3 N 0.48424(17) 0.17193(15) 0.05794(18) 0.0541(8) Uani 0.5 1 d . . P R 1
N4 N 0.4940(2) 0.0645(2) 0.15075(15) 0.0613(9) Uani 0.5 1 d . . P Q 2
C30 C 0.48424(17) 0.17193(15) 0.05794(18) 0.0541(8) Uani 0.5 1 d . . P R 2

loop_
_atom_site_aniso_label
_atom_site_aniso_U_11
_atom_site_aniso_U_22
_atom_site_aniso_U_33
_atom_site_aniso_U_23
_atom_site_aniso_U_13
_atom_site_aniso_U_12
O7W 0.075(5) 0.173(9) 0.131(8) -0.024(7) -0.039(5) -0.008(5)
O15W 0.062(8) 0.33(3) 0.075(9) 0.025(14) 0.012(7) -0.012(13)
N1 0.0212(14) 0.0467(19) 0.063(2) 0.000 0.000 0.0057(13)
C44 0.0255(19) 0.039(2) 0.094(4) 0.000 0.000 0.0103(16)
C43 0.0489(19) 0.057(2) 0.083(3) 0.0248(18) -0.0230(17) -0.0040(16)
C40 0.0243(17) 0.046(2) 0.057(2) 0.000 0.000 -0.0018(15)
C42 0.0438(17) 0.061(2) 0.067(2) 0.0195(16) -0.0222(15) -0.0051(15)
C45 0.033(2) 0.041(2) 0.111(4) 0.000 0.000 0.0069(18)
N2 0.0308(17) 0.0364(17) 0.070(2) 0.000 0.000 -0.0003(13)
C51 0.0429(16) 0.0589(19) 0.0462(17) 0.0015(13) 0.0005(12) 0.0053(14)
C53 0.0459(17) 0.0548(19) 0.0546(19) 0.0051(14) -0.0070(14) 0.0074(14)
C50 0.0232(16) 0.041(2) 0.047(2) 0.000 0.000 -0.0050(14)
O2W 0.052(3) 0.081(5) 0.200(10) 0.000 0.000 -0.001(3)
O3W 0.049(2) 0.052(2) 0.107(6) 0.001(2) 0.007(2) -0.0019(19)
O6W 0.119(7) 0.125(7) 0.52(3) 0.000 0.000 0.003(6)
O4W 0.087(4) 0.128(6) 0.055(3) 0.000 0.000 0.032(4)
O5W 0.339(13) 0.137(6) 0.044(3) 0.000 0.000 0.041(7)
O9W 0.116(13) 0.115(13) 0.074(10) 0.044(10) -0.020(8) -0.001(10)
O9WA 0.28(3) 0.076(10) 0.076(11) 0.029(8) -0.036(15) -0.011(15)
O14W 0.074(11) 0.156(19) 0.31(4) 0.06(2) -0.041(16) 0.052(12)
S3A 0.0563(9) 0.0437(8) 0.104(3) -0.0037(9) -0.0056(10) 0.0052(6)
O11 0.117(16) 0.041(6) 0.026(6) 0.002(4) -0.002(8) 0.015(8)
S2 0.072(2) 0.0339(10) 0.0385(9) 0.0080(6) -0.0039(12) 0.0026(13)
O12 0.113(7) 0.061(4) 0.066(4) 0.029(3) -0.021(4) -0.028(4)
O13 0.114(7) 0.042(4) 0.060(3) 0.016(3) 0.004(4) 0.024(4)
O10W 0.182(13) 0.184(13) 0.164(12) -0.022(10) 0.015(10) 0.077(12)
O8WA 0.147(8) 0.079(6) 0.106(6) 0.004(4) -0.003(5) 0.023(5)
O11A 0.079(5) 0.039(4) 0.033(8) 0.002(4) -0.010(5) -0.013(4)
S2A 0.0624(19) 0.0305(10) 0.0389(9) 0.0056(6) 0.0020(11) 0.0018(12)
O12A 0.096(6) 0.034(3) 0.050(3) 0.0028(19) -0.001(3) -0.016(3)
O13A 0.074(4) 0.052(3) 0.062(3) 0.019(3) 0.008(3) 0.017(3)
O11W 0.189(13) 0.257(18) 0.175(12) 0.051(11) -0.045(10) -0.146(13)
O8W 0.179(10) 0.075(6) 0.172(10) 0.001(6) 0.009(8) 0.009(6)
S1A 0.0478(8) 0.0359(6) 0.176(4) -0.004(4) -0.029(4) 0.0011(6)
O2X 0.080(4) 0.041(3) 0.130(6) -0.011(3) 0.001(4) 0.008(3)
O2XA 0.176(10) 0.054(4) 0.132(8) 0.020(5) 0.001(7) -0.041(5)
O1XA 0.045(2) 0.049(2) 0.21(2) -0.003(4) -0.027(5) 0.0022(19)
O3 0.0449(15) 0.0360(14) 0.0475(15) 0.000 0.000 -0.0008(11)
O1 0.0432(16) 0.0340(15) 0.081(2) 0.000 0.000 0.0007(12)
O2 0.0512(12) 0.0465(12) 0.0606(14) 0.0207(10) -0.0056(10) -0.0055(9)
C13 0.0357(19) 0.0269(17) 0.062(2) 0.000 0.000 -0.0059(15)
C6 0.077(2) 0.0354(15) 0.0535(18) -0.0017(13) 0.0225(16) -0.0022(14)
C9 0.103(3) 0.0357(15) 0.0415(17) 0.0024(12) -0.0092(17) -0.0016(17)
C11 0.0637(19) 0.0319(14) 0.0446(15) 0.0061(11) 0.0035(13) -0.0044(13)
C16 0.041(2) 0.036(2) 0.133(6) 0.000 0.000 -0.0052(19)
C14 0.0424(16) 0.0359(15) 0.076(2) 0.0064(14) -0.0108(15) -0.0116(12)
C12 0.062(2) 0.0453(17) 0.064(2) 0.0089(15) -0.0244(16) -0.0115(15)
C1 0.0253(18) 0.034(2) 0.091(3) 0.000 0.000 0.0048(15)
C2 0.0331(15) 0.0369(16) 0.104(3) -0.0012(16) 0.0169(16) 0.0086(12)
C10 0.073(2) 0.0357(14) 0.0424(15) 0.0044(12) -0.0094(14) -0.0061(14)
C8 0.139(4) 0.0315(15) 0.0368(17) 0.0038(12) 0.016(2) -0.001(2)
C15 0.0442(18) 0.0382(17) 0.115(3) 0.0151(18) -0.0195(19) -0.0097(14)
C4 0.034(2) 0.032(2) 0.139(6) 0.000 0.000 0.0056(18)
C7 0.106(3) 0.0343(16) 0.060(2) 0.0027(15) 0.038(2) -0.0044(18)
C5 0.064(2) 0.0435(17) 0.094(3) -0.0004(18) 0.041(2) 0.0029(15)
C3 0.0427(18) 0.0375(17) 0.123(4) 0.0056(19) 0.0221(19) 0.0086(14)
C37 0.064(3) 0.026(2) 0.103(4) 0.000 0.000 0.0030(19)
C35 0.0521(19) 0.0398(17) 0.101(3) -0.0256(19) -0.0107(19) 0.0010(14)
C31 0.0536(19) 0.0465(17) 0.072(2) -0.0134(16) -0.0008(16) 0.0165(14)
C32 0.058(2) 0.071(2) 0.059(2) -0.0153(17) 0.0086(16) 0.0155(17)
C34 0.060(2) 0.062(2) 0.079(3) -0.032(2) -0.0226(19) 0.0126(18)
C36 0.096(5) 0.091(4) 0.047(3) 0.000 0.000 0.031(4)
C33 0.073(2) 0.067(2) 0.0444(16) -0.0181(14) -0.0052(14) 0.0215(17)
N3 0.0523(17) 0.0292(13) 0.081(2) -0.0163(13) -0.0028(14) 0.0062(12)
N4 0.073(2) 0.067(2) 0.0444(16) -0.0181(14) -0.0052(14) 0.0215(17)
C30 0.0523(17) 0.0292(13) 0.081(2) -0.0163(13) -0.0028(14) 0.0062(12)

loop_
_atom_type_symbol
_atom_type_description
_atom_type_scat_dispersion_real
_atom_type_scat_dispersion_imag
_atom_type_scat_source
C C 0.0181 0.0091 'International Tables Vol C Tables 4.2.6.8 and 6.1.1.4'
H H 0.0000 0.0000 'International Tables Vol C Tables 4.2.6.8 and 6.1.1.4'
N N 0.0311 0.0180 'International Tables Vol C Tables 4.2.6.8 and 6.1.1.4'
O O 0.0492 0.0322 'International Tables Vol C Tables 4.2.6.8 and 6.1.1.4'
S S 0.3331 0.5567 'International Tables Vol C Tables 4.2.6.8 and 6.1.1.4'

loop_
_geom_angle_atom_site_label_1
_geom_angle_atom_site_label_2
_geom_angle_atom_site_label_3
_geom_angle
_geom_angle_site_symmetry_1
_geom_angle_site_symmetry_3
_geom_angle_publ_flag
C42 N1 C42 119.8(4) 6 . ?
C42 N1 C40 120.0(2) 6 . ?
C42 N1 C40 120.0(2) . . ?
C43 C44 C43 118.1(5) 6 . ?
C43 C44 C45 120.8(2) 6 . ?
C43 C44 C45 120.8(2) . . ?
C44 C43 C42 120.4(4) . . ?
N1 C40 C50 107.9(3) . . ?
N1 C42 C43 120.5(4) . . ?
N2 C45 C44 105.8(4) 5_565 . ?
C53 N2 C53 120.4(4) 6 . ?
C53 N2 C45 119.62(19) 6 5_565 ?
C53 N2 C45 119.62(19) . 5_565 ?
C53 C51 C50 120.0(3) . . ?
N2 C53 C51 120.6(3) . . ?
C51 C50 C51 118.0(4) . 6 ?
C51 C50 C40 120.9(2) . . ?
C51 C50 C40 120.9(2) 6 . ?
O4BA S3A O1B 143.3(6) . . ?
O4BA S3A O5BA 129.3(11) . . ?
O1B S3A O5BA 38.9(10) . . ?
O4BA S3A O5B 70.6(6) . . ?
O1B S3A O5B 103.8(8) . . ?
O5BA S3A O5B 66.3(11) . . ?
O4BA S3A O4B 39.5(6) . . ?
O1B S3A O4B 122.1(8) . . ?
O5BA S3A O4B 144.2(10) . . ?
O5B S3A O4B 108.7(6) . . ?
O4BA S3A O1BA 108.8(5) . . ?
O1B S3A O1BA 58.2(8) . . ?
O5BA S3A O1BA 96.7(12) . . ?
O5B S3A O1BA 150.7(6) . . ?
O4B S3A O1BA 70.5(6) . . ?
O4BA S3A C16 104.6(4) . . ?
O1B S3A C16 111.0(5) . . ?
O5BA S3A C16 114.4(10) . . ?
O5B S3A C16 110.5(5) . . ?
O4B S3A C16 100.6(5) . . ?
O1BA S3A C16 98.2(4) . . ?
O5BA O1B O1BA 133.0(14) . . ?
O5BA O1B S3A 71.7(11) . . ?
O1BA O1B S3A 62.3(6) . . ?
O4BA O4B S3A 67.7(7) . . ?
O4BA O4B O1BA 120.7(10) . . ?
S3A O4B O1BA 54.8(5) . . ?
S3A O5B O5BA 56.6(7) . . ?
S3A O5B O4BA 53.7(5) . . ?
O5BA O5B O4BA 105.7(10) . . ?
O4B O4BA S3A 72.8(8) . . ?
O4B O4BA O5B 126.4(11) . . ?
S3A O4BA O5B 55.8(5) . . ?
O1B O1BA S3A 59.5(6) . . ?
O1B O1BA O4B 109.0(8) . . ?
S3A O1BA O4B 54.6(5) . . ?
O1B O5BA S3A 69.4(10) . . ?
O1B O5BA O5B 124.2(15) . . ?
S3A O5BA O5B 57.1(8) . . ?
O11 S2 O12 113.3(13) . . ?
O11 S2 O13 111.4(13) . . ?
O12 S2 O13 110.7(5) . . ?
O11 S2 C8 106.9(13) . . ?
O12 S2 C8 113.6(4) . . ?
O13 S2 C8 100.1(4) . . ?
O13A S2A O12A 112.9(5) . . ?
O13A S2A O11A 111.7(11) . . ?
O12A S2A O11A 111.9(10) . . ?
O13A S2A C8 113.6(3) . . ?
O12A S2A C8 101.6(3) . . ?
O11A S2A C8 104.4(11) . . ?
O2X S1A O1XA 116.0(11) . . ?
O2X S1A O2XA 105.1(8) . . ?
O1XA S1A O2XA 117.1(10) . . ?
O2X S1A C4 104.7(6) . . ?
O1XA S1A C4 106.4(4) . . ?
O2XA S1A C4 106.5(6) . . ?
O3 C13 C14 119.5(2) . . ?
O3 C13 C14 119.5(2) . 6 ?
C14 C13 C14 121.1(4) . 6 ?
C7 C6 C11 118.5(4) . . ?
C7 C6 C5 120.7(4) . . ?
C11 C6 C5 120.8(3) . . ?
C8 C9 C10 120.5(4) . . ?
O2 C11 C6 117.8(3) . . ?
O2 C11 C10 119.8(3) . . ?
C6 C11 C10 122.4(3) . . ?
C15 C16 C15 121.2(5) 6 . ?
C15 C16 S3A 129.5(3) 6 . ?
C15 C16 S3A 109.3(2) . . ?
C15 C14 C13 118.8(4) . . ?
C15 C14 C12 119.9(3) . . ?
C13 C14 C12 121.3(3) . . ?
C10 C12 C14 114.3(3) . . ?
O1 C1 C2 118.6(2) . 6 ?
O1 C1 C2 118.6(2) . . ?
C2 C1 C2 122.7(4) 6 . ?
C1 C2 C3 117.5(4) . . ?
C1 C2 C5 122.9(3) . . ?
C3 C2 C5 119.5(4) . . ?
C11 C10 C9 117.7(3) . . ?
C11 C10 C12 121.9(3) . . ?
C9 C10 C12 120.4(3) . . ?
C9 C8 C7 120.8(3) . . ?
C9 C8 S2 130.9(4) . . ?
C7 C8 S2 108.2(4) . . ?
C9 C8 S2A 110.5(4) . . ?
C7 C8 S2A 128.5(4) . . ?
C16 C15 C14 120.1(4) . . ?
C3 C4 C3 121.1(5) . 6 ?
C3 C4 S1A 117.4(5) . . ?
C3 C4 S1A 121.5(5) 6 . ?
C6 C7 C8 120.1(4) . . ?
C2 C5 C6 112.8(3) . . ?
C4 C3 C2 120.5(4) . . ?
N3 C37 N3 106.7(3) . 6 ?
C34 C35 N3 121.0(4) . . ?
C32 C31 N3 120.7(3) . . ?
C31 C32 C33 120.5(4) . . ?
C35 C34 C33 120.5(4) . . ?
C33 C36 C33 106.6(4) 2_655 . ?
C34 C33 C32 118.3(4) . . ?
C34 C33 C36 120.7(3) . . ?
C32 C33 C36 120.9(3) . . ?
C31 N3 C35 118.6(4) . . ?
C31 N3 C37 120.4(4) . . ?
C35 N3 C37 120.6(4) . . ?

loop_
_geom_bond_atom_site_label_1
_geom_bond_atom_site_label_2
_geom_bond_distance
_geom_bond_site_symmetry_2
_geom_bond_publ_flag
N1 C42 1.340(4) 6 ?
N1 C42 1.340(4) . ?
N1 C40 1.491(5) . ?
C44 C43 1.366(5) 6 ?
C44 C43 1.366(5) . ?
C44 C45 1.528(6) . ?
C43 C42 1.371(5) . ?
C40 C50 1.511(5) . ?
C45 N2 1.496(5) 5_565 ?
N2 C53 1.336(4) 6 ?
N2 C53 1.336(4) . ?
N2 C45 1.496(5) 5_565 ?
C51 C53 1.372(5) . ?
C51 C50 1.376(4) . ?
C50 C51 1.376(4) 6 ?
S3A O4BA 1.433(8) . ?
S3A O1B 1.443(10) . ?
S3A O5BA 1.464(14) . ?
S3A O5B 1.471(10) . ?
S3A O4B 1.480(11) . ?
S3A O1BA 1.483(8) . ?
S3A C16 1.799(5) . ?
O1B O5BA 0.97(2) . ?
O1B O1BA 1.42(2) . ?
O4B O4BA 0.986(14) . ?
O4B O1BA 1.711(15) . ?
O5B O5BA 1.61(3) . ?
O5B O4BA 1.678(15) . ?
O11 S2 1.36(3) . ?
S2 O12 1.442(8) . ?
S2 O13 1.466(8) . ?
S2 C8 1.743(4) . ?
O11A S2A 1.52(3) . ?
S2A O13A 1.442(7) . ?
S2A O12A 1.448(6) . ?
S2A C8 1.850(5) . ?
S1A O2X 1.356(12) . ?
S1A O1XA 1.421(8) . ?
S1A O2XA 1.548(17) . ?
S1A C4 1.775(5) . ?
O3 C13 1.340(5) . ?
O1 C1 1.371(5) . ?
O2 C11 1.359(4) . ?
C13 C14 1.401(4) . ?
C13 C14 1.401(4) 6 ?
C6 C7 1.387(5) . ?
C6 C11 1.394(5) . ?
C6 C5 1.520(6) . ?
C9 C8 1.382(6) . ?
C9 C10 1.397(4) . ?
C11 C10 1.396(5) . ?
C16 C15 1.383(5) 6 ?
C16 C15 1.383(5) . ?
C14 C15 1.397(5) . ?
C14 C12 1.528(6) . ?
C12 C10 1.515(5) . ?
C1 C2 1.402(5) 6 ?
C1 C2 1.402(5) . ?
C2 C3 1.402(5) . ?
C2 C5 1.509(6) . ?
C8 C7 1.389(7) . ?
C4 C3 1.383(5) . ?
C4 C3 1.383(5) 6 ?
C37 N3 1.492(4) . ?
C37 C30 1.492(4) 6 ?
C37 N3 1.492(4) 6 ?
C35 C34 1.352(6) . ?
C35 N3 1.372(5) . ?
C31 C32 1.357(6) . ?
C31 N3 1.370(5) . ?
C32 C33 1.383(5) . ?
C34 C33 1.380(6) . ?
C36 N4 1.486(5) 2_655 ?
C36 C33 1.486(5) 2_655 ?
C36 C33 1.486(5) . ?
